data_1503451
loop_
_publ_author_name
'Lumb, Jean-Philip'
'Krinsky, Jamin L.'
'Trauner, Dirk'

_publ_section_title
;
 Theoretical investigation of the rubicordifolin cascade.
;
_journal_issue 22
_journal_name_full 'Organic letters'
_journal_page_first 5162
_journal_page_last 5165
_journal_paper_doi 10.1021/ol102157d
_journal_volume 12
_journal_year 2010
_chemical_formula_moiety 'C33 H28 O9, 4.2(C) '
_chemical_formula_sum 'C37.2 H28 O9'
_chemical_formula_weight 618.94
_space_group_IT_number 14
_symmetry_cell_setting monoclinic
_symmetry_Int_Tables_number 14
_symmetry_space_group_name_Hall '-P 2yn'
_symmetry_space_group_name_H-M 'P 1 21/n 1'
_audit_creation_method 'by teXsan'
_cell_angle_alpha 90
_cell_angle_beta 107.546(2)
_cell_angle_gamma 90
_cell_formula_units_Z 4
_cell_length_a 18.791(2)
_cell_length_b 6.8256(7)
_cell_length_c 24.898(3)
_cell_measurement_reflns_used 1156
_cell_measurement_temperature 160.2
_cell_measurement_theta_max 21.0
_cell_measurement_theta_min 2.5
_cell_volume 3044.8(6)
_computing_cell_refinement 'Bruker-AXS SAINT v6.40'
_computing_data_collection 'Bruker-AXS SMART v5.631'
_computing_data_reduction 'Bruker-AXS SAINT v6.40'
_computing_publication_material teXsan
_computing_structure_refinement teXsan
_computing_structure_solution SIR97
_diffrn_ambient_temperature 160(2)
_diffrn_measured_fraction_theta_full 0.9963
_diffrn_measured_fraction_theta_max 0.9963
_diffrn_measurement_device_type 'Bruker APEX'
_diffrn_measurement_method \w-scans
_diffrn_radiation_type 'Mo K\a'
_diffrn_radiation_wavelength 0.7107
_diffrn_reflns_av_R_equivalents 0.036
_diffrn_reflns_limit_h_max 23
_diffrn_reflns_limit_h_min 0
_diffrn_reflns_limit_k_max 8
_diffrn_reflns_limit_k_min 0
_diffrn_reflns_limit_l_max 29
_diffrn_reflns_limit_l_min -31
_diffrn_reflns_number 17582
_diffrn_reflns_theta_full 26.38
_diffrn_reflns_theta_max 26.38
_diffrn_standards_decay_% 0
_diffrn_standards_interval_count 0
_diffrn_standards_interval_time 0
_diffrn_standards_number 0
_exptl_absorpt_coefficient_mu 0.097
_exptl_absorpt_correction_T_max 0.994
_exptl_absorpt_correction_T_min 0.765
_exptl_absorpt_correction_type empirical
_exptl_absorpt_process_details 'Blessing, 1995'
_exptl_crystal_colour 'pale brown'
_exptl_crystal_density_diffrn 1.350
_exptl_crystal_density_method 'not measured'
_exptl_crystal_description rod
_exptl_crystal_F_000 1292.8
_exptl_crystal_size_max 0.200
_exptl_crystal_size_mid 0.160
_exptl_crystal_size_min 0.070
_refine_diff_density_max 0.23
_refine_diff_density_min -0.20
_refine_ls_extinction_method none
_refine_ls_goodness_of_fit_ref 1.491
_refine_ls_hydrogen_treatment constr
_refine_ls_number_parameters 405
_refine_ls_number_reflns 2927
_refine_ls_R_factor_all 0.1462
_refine_ls_R_factor_gt 0.0548
_refine_ls_shift/su_max 0.0097
_refine_ls_structure_factor_coef F
_refine_ls_weighting_details 'w = 1/[\s^2^(Fo) + 0.00022|Fo|^2^]'
_refine_ls_weighting_scheme calc
_refine_ls_wR_factor_all 0.0737
_refine_ls_wR_factor_ref 0.0567
_reflns_number_gt 2927
_reflns_number_total 6216
_reflns_threshold_expression F^2^>2.0\s(F^2^)
_cod_data_source_file ol102157d_si_002.cif
_cod_data_source_block rub001
_cod_original_cell_volume 3044.8(5)
_cod_original_sg_symbol_H-M 'P 21/n     '
_cod_original_formula_sum 'C37.20 H28 O9 '
_cod_database_code 1503451

loop_
_symmetry_equiv_pos_as_xyz
x,y,z
1/2-x,1/2+y,1/2-z
-x,-y,-z
1/2+x,1/2-y,1/2+z

loop_
_atom_site_label
_atom_site_type_symbol
_atom_site_fract_x
_atom_site_fract_y
_atom_site_fract_z
_atom_site_U_iso_or_equiv
_atom_site_adp_type
_atom_site_occupancy
_atom_site_calc_flag
_atom_site_refinement_flags
O1 O 0.4393(1) 0.8639(3) 0.25179(10) 0.0305(7) Uani 1.00 d .
O2 O 0.3614(1) 0.4063(3) 0.08222(10) 0.0324(8) Uani 1.00 d .
O3 O 0.1850(1) 0.7925(3) 0.0693(1) 0.0393(8) Uani 1.00 d .
O4 O 0.2429(1) 0.4757(3) 0.0425(1) 0.0388(8) Uani 1.00 d .
O5 O 0.5881(1) 0.9574(3) 0.28472(9) 0.0294(7) Uani 1.00 d .
O6 O 0.8363(1) 0.7190(4) 0.4854(1) 0.0436(8) Uani 1.00 d .
O7 O 0.7259(1) 0.5720(4) 0.4478(1) 0.0397(8) Uani 1.00 d .
O8 O 0.8619(1) 1.0412(3) 0.44158(10) 0.0385(8) Uani 1.00 d .
O9 O 0.5634(1) 0.3818(3) 0.1383(1) 0.0375(8) Uani 1.00 d .
C1 C 0.4925(2) 0.7030(5) 0.2665(1) 0.027(1) Uani 1.00 d .
C2 C 0.5047(2) 0.6173(5) 0.2134(1) 0.030(1) Uani 1.00 d .
C3 C 0.4322(2) 0.5341(5) 0.1737(1) 0.028(1) Uani 1.00 d .
C4 C 0.3721(2) 0.6848(5) 0.1674(1) 0.025(1) Uani 1.00 d .
C5 C 0.3785(2) 0.8355(5) 0.2046(1) 0.026(1) Uani 1.00 d .
C6 C 0.3228(2) 0.9850(5) 0.1957(1) 0.024(1) Uani 1.00 d .
C7 C 0.3305(2) 1.1485(5) 0.2321(2) 0.030(1) Uani 1.00 d .
C8 C 0.2766(2) 1.2889(5) 0.2215(2) 0.034(1) Uani 1.00 d .
C9 C 0.2123(2) 1.2753(5) 0.1754(2) 0.038(1) Uani 1.00 d .
C10 C 0.2024(2) 1.1171(6) 0.1400(2) 0.038(1) Uani 1.00 d .
C11 C 0.2574(2) 0.9695(5) 0.1490(2) 0.030(1) Uani 1.00 d .
C12 C 0.2494(2) 0.8058(5) 0.1121(2) 0.031(1) Uani 1.00 d .
C13 C 0.3067(2) 0.6712(5) 0.1204(1) 0.026(1) Uani 1.00 d .
C14 C 0.3008(2) 0.5149(5) 0.0798(2) 0.030(1) Uani 1.00 d .
C15 C 0.4350(2) 0.4753(5) 0.1154(1) 0.027(1) Uani 1.00 d .
C16 C 0.4632(2) 0.5509(5) 0.2995(2) 0.039(1) Uani 1.00 d .
C17 C 0.5633(2) 0.7880(5) 0.3034(1) 0.028(1) Uani 1.00 d .
C18 C 0.6135(2) 0.7199(5) 0.3503(1) 0.028(1) Uani 1.00 d .
C19 C 0.6754(2) 0.8532(5) 0.3637(1) 0.028(1) Uani 1.00 d .
C20 C 0.7469(2) 0.8647(5) 0.4063(1) 0.029(1) Uani 1.00 d .
C21 C 0.7921(2) 1.0215(5) 0.4039(1) 0.029(1) Uani 1.00 d .
C22 C 0.7702(2) 1.1732(5) 0.3622(1) 0.027(1) Uani 1.00 d .
C23 C 0.8161(2) 1.3361(5) 0.3623(2) 0.033(1) Uani 1.00 d .
C24 C 0.7941(2) 1.4780(5) 0.3227(2) 0.040(1) Uani 1.00 d .
C25 C 0.7244(2) 1.4650(5) 0.2801(2) 0.037(1) Uani 1.00 d .
C26 C 0.6794(2) 1.3091(5) 0.2792(1) 0.028(1) Uani 1.00 d .
C27 C 0.7006(2) 1.1605(5) 0.3206(1) 0.027(1) Uani 1.00 d .
C28 C 0.6567(2) 0.9948(5) 0.3231(1) 0.027(1) Uani 1.00 d .
C29 C 0.7743(2) 0.7149(6) 0.4500(2) 0.034(1) Uani 1.00 d .
C30 C 0.7503(2) 0.4132(6) 0.4875(2) 0.050(1) Uani 1.00 d .
C31 C 0.4897(2) 0.3106(5) 0.1118(2) 0.030(1) Uani 1.00 d .
C32 C 0.4805(2) 0.1301(5) 0.1446(2) 0.044(1) Uani 1.00 d .
C33 C 0.4808(2) 0.2582(5) 0.0514(2) 0.037(1) Uani 1.00 d .
C34 C 0.546(1) 0.184(3) 0.4225(8) 0.239(5) Uiso 0.93 d P
C35 C 0.5263(9) 0.232(3) 0.4890(7) 0.2392 Uiso 0.75 d P
C36 C 0.482(1) -0.064(3) 0.440(1) 0.2392 Uiso 0.61 d P
C37 C 0.5000 0.0000 0.5000 0.2392 Uiso 0.85 d SP
C38 C 0.550(2) 0.033(6) 0.453(2) 0.2392 Uiso 0.43 d P
C39 C 0.489(1) 0.102(3) 0.3948(9) 0.2392 Uiso 0.70 d P
C40 C 0.510(2) 0.481(5) 0.462(1) 0.2392 Uiso 0.35 d P
H1 H 0.5226 0.7175 0.1944 0.0359 Uiso 1.00 calc .
H2 H 0.5406 0.5153 0.2238 0.0359 Uiso 1.00 calc .
H3 H 0.4190 0.4216 0.1911 0.0336 Uiso 1.00 calc .
H4 H 0.3734 1.1602 0.2640 0.0361 Uiso 1.00 calc .
H5 H 0.2829 1.3987 0.2460 0.0404 Uiso 1.00 calc .
H6 H 0.1755 1.3753 0.1686 0.0456 Uiso 1.00 calc .
H7 H 0.1581 1.1066 0.1091 0.0452 Uiso 1.00 calc .
H8 H 0.4468 0.5884 0.0975 0.0329 Uiso 1.00 calc .
H9 H 0.4580 0.6091 0.3328 0.0465 Uiso 1.00 calc .
H10 H 0.4161 0.5042 0.2769 0.0465 Uiso 1.00 calc .
H11 H 0.4974 0.4447 0.3093 0.0465 Uiso 1.00 calc .
H12 H 0.6089 0.6054 0.3707 0.0334 Uiso 1.00 calc .
H13 H 0.8631 1.3468 0.3905 0.0401 Uiso 1.00 calc .
H14 H 0.8257 1.5874 0.3235 0.0477 Uiso 1.00 calc .
H15 H 0.7093 1.5648 0.2524 0.0449 Uiso 1.00 calc .
H16 H 0.6329 1.2995 0.2504 0.0333 Uiso 1.00 calc .
H17 H 0.7110 0.3209 0.4825 0.0595 Uiso 1.00 calc .
H18 H 0.7923 0.3507 0.4814 0.0595 Uiso 1.00 calc .
H19 H 0.7636 0.4636 0.5248 0.0595 Uiso 1.00 calc .
H20 H 0.4321 0.0766 0.1283 0.0527 Uiso 1.00 calc .
H21 H 0.5170 0.0355 0.1432 0.0527 Uiso 1.00 calc .
H22 H 0.4867 0.1650 0.1826 0.0527 Uiso 1.00 calc .
H23 H 0.4321 0.2074 0.0344 0.0449 Uiso 1.00 calc .
H24 H 0.4878 0.3720 0.0316 0.0449 Uiso 1.00 calc .
H25 H 0.5168 0.1623 0.0500 0.0449 Uiso 1.00 calc .
H26 H 0.5799 0.4644 0.1183 0.0437 Uiso 1.00 calc .
H27 H 0.1836 0.6407 0.0588 0.0437 Uiso 1.00 calc .
H28 H 0.8629 0.8819 0.4644 0.0437 Uiso 1.00 calc .

loop_
_atom_site_aniso_label
_atom_site_aniso_U_11
_atom_site_aniso_U_22
_atom_site_aniso_U_33
_atom_site_aniso_U_12
_atom_site_aniso_U_13
_atom_site_aniso_U_23
O1 0.026(1) 0.029(1) 0.031(2) 0.001(1) 0.001(1) -0.005(1)
O2 0.025(1) 0.031(2) 0.037(2) 0.003(1) 0.004(1) -0.007(1)
O3 0.026(1) 0.041(2) 0.042(2) 0.004(1) -0.005(1) -0.006(1)
O4 0.031(2) 0.042(2) 0.038(2) 0.000(1) 0.001(1) -0.010(1)
O5 0.023(1) 0.031(1) 0.030(2) -0.004(1) 0.003(1) 0.003(1)
O6 0.037(2) 0.053(2) 0.032(2) 0.004(1) -0.004(1) 0.005(1)
O7 0.043(2) 0.037(2) 0.035(2) 0.003(1) 0.005(1) 0.013(1)
O8 0.026(2) 0.051(2) 0.032(2) -0.003(1) -0.002(1) -0.004(1)
O9 0.025(1) 0.047(2) 0.039(2) -0.004(1) 0.006(1) 0.004(1)
C1 0.027(2) 0.023(2) 0.029(2) 0.001(2) 0.004(2) 0.006(2)
C2 0.025(2) 0.028(2) 0.034(2) 0.002(2) 0.004(2) 0.006(2)
C3 0.028(2) 0.026(2) 0.029(2) -0.001(2) 0.006(2) 0.003(2)
C4 0.024(2) 0.022(2) 0.030(2) -0.006(2) 0.009(2) -0.003(2)
C5 0.021(2) 0.028(2) 0.030(2) -0.004(2) 0.006(2) 0.004(2)
C6 0.022(2) 0.028(2) 0.025(2) -0.004(2) 0.010(2) 0.000(2)
C7 0.028(2) 0.028(2) 0.035(2) -0.006(2) 0.012(2) 0.000(2)
C8 0.032(2) 0.026(2) 0.046(3) 0.001(2) 0.016(2) -0.004(2)
C9 0.032(2) 0.035(3) 0.048(3) 0.007(2) 0.014(2) -0.000(2)
C10 0.028(2) 0.044(3) 0.037(3) 0.006(2) 0.005(2) -0.000(2)
C11 0.027(2) 0.028(2) 0.038(2) 0.001(2) 0.014(2) 0.004(2)
C12 0.024(2) 0.034(2) 0.033(2) 0.000(2) 0.005(2) 0.002(2)
C13 0.025(2) 0.026(2) 0.028(2) -0.000(2) 0.008(2) -0.002(2)
C14 0.022(2) 0.031(2) 0.035(2) 0.001(2) 0.005(2) -0.001(2)
C15 0.024(2) 0.025(2) 0.032(2) -0.004(2) 0.005(2) 0.000(2)
C16 0.033(2) 0.044(3) 0.034(2) -0.004(2) 0.004(2) 0.000(2)
C17 0.028(2) 0.023(2) 0.034(2) -0.004(2) 0.010(2) -0.000(2)
C18 0.031(2) 0.025(2) 0.026(2) -0.000(2) 0.007(2) 0.004(2)
C19 0.024(2) 0.030(2) 0.029(2) 0.006(2) 0.006(2) -0.000(2)
C20 0.031(2) 0.031(2) 0.024(2) 0.008(2) 0.007(2) -0.003(2)
C21 0.024(2) 0.034(2) 0.026(2) -0.002(2) 0.004(2) -0.009(2)
C22 0.028(2) 0.029(2) 0.026(2) -0.001(2) 0.012(2) -0.004(2)
C23 0.027(2) 0.038(3) 0.034(2) -0.005(2) 0.009(2) -0.008(2)
C24 0.041(3) 0.039(3) 0.044(3) -0.011(2) 0.019(2) -0.003(2)
C25 0.039(3) 0.034(2) 0.041(3) 0.002(2) 0.016(2) 0.003(2)
C26 0.022(2) 0.030(2) 0.030(2) -0.001(2) 0.006(2) 0.003(2)
C27 0.026(2) 0.031(2) 0.025(2) 0.003(2) 0.009(2) -0.003(2)
C28 0.020(2) 0.028(2) 0.027(2) 0.001(2) -0.000(2) -0.001(2)
C29 0.035(2) 0.040(3) 0.027(2) 0.005(2) 0.008(2) -0.005(2)
C30 0.063(3) 0.043(3) 0.039(3) 0.014(2) 0.010(2) 0.016(2)
C31 0.028(2) 0.029(2) 0.032(2) 0.001(2) 0.008(2) 0.003(2)
C32 0.044(3) 0.036(3) 0.056(3) 0.011(2) 0.021(2) 0.001(2)
C33 0.031(2) 0.045(3) 0.035(2) 0.004(2) 0.008(2) 0.002(2)

loop_
_atom_type_symbol
_atom_type_description
_atom_type_scat_dispersion_real
_atom_type_scat_dispersion_imag
_atom_type_scat_source
O O 0.011 0.006
;International Tables for Crystallography
(1992, Vol. C, Tables 4.2.6.8 and 6.1.1.1)
;
C C 0.003 0.002
;International Tables for Crystallography
(1992, Vol. C, Tables 4.2.6.8 and 6.1.1.1)
;
H H 0.000 0.000
;International Tables for Crystallography
(1992, Vol. C, Table 6.1.1.2)
;

loop_
_geom_angle_atom_site_label_1
_geom_angle_atom_site_label_2
_geom_angle_atom_site_label_3
_geom_angle
_geom_angle_site_symmetry_2
_geom_angle_site_symmetry_3
_geom_angle_publ_flag
C1 O1 C5 115.9(2) . . ?
C14 O2 C15 119.6(3) . . ?
C17 O5 C28 105.2(2) . . ?
C29 O7 C30 116.8(3) . . ?
O1 C1 C2 110.0(3) . . ?
O1 C1 C16 108.6(3) . . ?
O1 C1 C17 106.2(3) . . ?
C2 C1 C16 112.2(3) . . ?
C2 C1 C17 110.1(3) . . ?
C16 C1 C17 109.5(3) . . ?
C1 C2 C3 111.4(3) . . ?
C2 C3 C4 108.0(3) . . ?
C2 C3 C15 115.7(3) . . ?
C4 C3 C15 108.8(3) . . ?
C3 C4 C5 122.4(3) . . ?
C3 C4 C13 118.6(3) . . ?
C5 C4 C13 119.1(3) . . ?
O1 C5 C4 124.3(3) . . ?
O1 C5 C6 114.2(3) . . ?
C4 C5 C6 121.5(3) . . ?
C5 C6 C7 122.3(3) . . ?
C5 C6 C11 119.1(3) . . ?
C7 C6 C11 118.6(3) . . ?
C6 C7 C8 120.3(3) . . ?
C7 C8 C9 121.4(3) . . ?
C8 C9 C10 119.8(3) . . ?
C9 C10 C11 120.6(3) . . ?
C6 C11 C10 119.3(3) . . ?
C6 C11 C12 118.9(3) . . ?
C10 C11 C12 121.8(3) . . ?
O3 C12 C11 117.1(3) . . ?
O3 C12 C13 123.0(3) . . ?
C11 C12 C13 119.9(3) . . ?
C4 C13 C12 121.4(3) . . ?
C4 C13 C14 119.1(3) . . ?
C12 C13 C14 119.5(3) . . ?
O2 C14 O4 117.4(3) . . ?
O2 C14 C13 119.3(3) . . ?
O4 C14 C13 123.4(3) . . ?
O2 C15 C3 109.0(3) . . ?
O2 C15 C31 105.5(3) . . ?
C3 C15 C31 117.5(3) . . ?
O5 C17 C1 116.7(3) . . ?
O5 C17 C18 111.3(3) . . ?
C1 C17 C18 131.6(3) . . ?
C17 C18 C19 106.9(3) . . ?
C18 C19 C20 135.8(3) . . ?
C18 C19 C28 105.5(3) . . ?
C20 C19 C28 118.7(3) . . ?
C19 C20 C21 117.5(3) . . ?
C19 C20 C29 123.3(3) . . ?
C21 C20 C29 119.2(3) . . ?
O8 C21 C20 121.5(3) . . ?
O8 C21 C22 115.5(3) . . ?
C20 C21 C22 123.0(3) . . ?
C21 C22 C23 121.8(3) . . ?
C21 C22 C27 119.3(3) . . ?
C23 C22 C27 118.9(3) . . ?
C22 C23 C24 120.8(3) . . ?
C23 C24 C25 120.6(3) . . ?
C24 C25 C26 119.5(3) . . ?
C25 C26 C27 120.9(3) . . ?
C22 C27 C26 119.2(3) . . ?
C22 C27 C28 116.2(3) . . ?
C26 C27 C28 124.6(3) . . ?
O5 C28 C19 111.2(3) . . ?
O5 C28 C27 123.6(3) . . ?
C19 C28 C27 125.2(3) . . ?
O6 C29 O7 122.5(4) . . ?
O6 C29 C20 124.1(4) . . ?
O7 C29 C20 113.5(3) . . ?
O9 C31 C15 107.2(3) . . ?
O9 C31 C32 106.3(3) . . ?
O9 C31 C33 110.0(3) . . ?
C15 C31 C32 112.1(3) . . ?
C15 C31 C33 110.8(3) . . ?
C32 C31 C33 110.3(3) . . ?
C35 C34 C38 66(1) . . ?
C35 C34 C39 102(1) . . ?
C38 C34 C39 82(2) . . ?
C34 C35 C37 97(1) . . ?
C34 C35 C38 41(1) . . ?
C34 C35 C40 84(1) . . ?
C37 C35 C38 59(1) . . ?
C37 C35 C40 154(1) . . ?
C38 C35 C40 125(1) . . ?
C37 C36 C38 72(1) . . ?
C37 C36 C39 116(1) . . ?
C38 C36 C39 64(2) . . ?
C35 C37 C35 180.0000 . 3_656 ?
C35 C37 C36 95(1) . . ?
C35 C37 C36 84(1) . 3_656 ?
C35 C37 C38 61(1) . . ?
C35 C37 C38 118(1) . 3_656 ?
C35 C37 C36 84(1) 3_656 3_656 ?
C35 C37 C36 95(1) 3_656 . ?
C35 C37 C38 118(1) 3_656 3_656 ?
C35 C37 C38 61(1) 3_656 . ?
C36 C37 C36 180.0000 1_555 3_656 ?
C36 C37 C38 50(1) . . ?
C36 C37 C38 129(1) 1_555 3_656 ?
C36 C37 C38 129(1) 3_656 3_656 ?
C36 C37 C38 50(1) 3_656 . ?
C38 C37 C38 180.0000 1_555 3_656 ?
C34 C38 C35 72(1) . . ?
C34 C38 C36 110(3) . . ?
C34 C38 C37 124(2) . . ?
C34 C38 C39 47(1) . . ?
C35 C38 C36 97(2) . . ?
C35 C38 C37 58(1) . . ?
C35 C38 C39 90(1) . . ?
C36 C38 C37 56(1) . . ?
C36 C38 C39 64(1) . . ?
C37 C38 C39 104(2) . . ?
C34 C39 C36 99(1) . . ?
C34 C39 C38 50(1) . . ?
C36 C39 C38 50(1) . . ?
C12 O3 H27 102.053 . . no
C21 O8 H28 96.209 . . no
C31 O9 H26 114.864 . . no
C1 C2 H1 108.974 . . no
C1 C2 H2 108.974 . . no
C3 C2 H1 108.980 . . no
C3 C2 H2 108.982 . . no
H1 C2 H2 109.464 . . no
C2 C3 H3 108.037 . . no
C4 C3 H3 108.044 . . no
C15 C3 H3 108.031 . . no
C6 C7 H4 119.868 . . no
C8 C7 H4 119.867 . . no
C7 C8 H5 119.283 . . no
C9 C8 H5 119.285 . . no
C8 C9 H6 120.120 . . no
C10 C9 H6 120.100 . . no
C9 C10 H7 119.696 . . no
C11 C10 H7 119.685 . . no
O2 C15 H8 108.198 . . no
C3 C15 H8 108.191 . . no
C31 C15 H8 108.191 . . no
C1 C16 H9 109.475 . . no
C1 C16 H10 109.476 . . no
C1 C16 H11 109.474 . . no
H9 C16 H10 109.469 . . no
H9 C16 H11 109.469 . . no
H10 C16 H11 109.464 . . no
C17 C18 H12 126.559 . . no
C19 C18 H12 126.564 . . no
C22 C23 H13 119.605 . . no
C24 C23 H13 119.604 . . no
C23 C24 H14 119.675 . . no
C25 C24 H14 119.686 . . no
C24 C25 H15 120.247 . . no
C26 C25 H15 120.245 . . no
C25 C26 H16 119.535 . . no
C27 C26 H16 119.529 . . no
O7 C30 H17 109.480 . . no
O7 C30 H18 109.472 . . no
O7 C30 H19 109.475 . . no
H17 C30 H18 109.469 . . no
H17 C30 H19 109.468 . . no
H18 C30 H19 109.463 . . no
C31 C32 H20 109.486 . . no
C31 C32 H21 109.477 . . no
C31 C32 H22 109.477 . . no
H20 C32 H21 109.467 . . no
H20 C32 H22 109.465 . . no
H21 C32 H22 109.458 . . no
C31 C33 H23 109.483 . . no
C31 C33 H24 109.473 . . no
C31 C33 H25 109.473 . . no
H23 C33 H24 109.470 . . no
H23 C33 H25 109.469 . . no
H24 C33 H25 109.459 . . no

loop_
_geom_bond_atom_site_label_1
_geom_bond_atom_site_label_2
_geom_bond_distance
_geom_bond_site_symmetry_2
_geom_bond_publ_flag
O1 C1 1.455(4) . yes
O1 C5 1.384(4) . yes
O2 C14 1.344(4) . yes
O2 C15 1.460(4) . yes
O3 C12 1.353(4) . yes
O4 C14 1.228(4) . yes
O5 C17 1.379(4) . yes
O5 C28 1.378(4) . yes
O6 C29 1.231(4) . yes
O7 C29 1.324(4) . yes
O7 C30 1.446(4) . yes
O8 C21 1.369(4) . yes
O9 C31 1.427(4) . yes
C1 C2 1.525(5) . yes
C1 C16 1.525(5) . yes
C1 C17 1.488(4) . yes
C2 C3 1.530(4) . yes
C3 C4 1.501(4) . yes
C3 C15 1.523(5) . yes
C4 C5 1.364(4) . yes
C4 C13 1.422(4) . yes
C5 C6 1.431(4) . yes
C6 C7 1.417(4) . yes
C6 C11 1.419(5) . yes
C7 C8 1.361(4) . yes
C8 C9 1.397(5) . yes
C9 C10 1.370(5) . yes
C10 C11 1.411(5) . yes
C11 C12 1.426(5) . yes
C12 C13 1.382(4) . yes
C13 C14 1.451(5) . yes
C15 C31 1.543(4) . yes
C17 C18 1.344(4) . yes
C18 C19 1.435(4) . yes
C19 C20 1.440(5) . yes
C19 C28 1.365(4) . yes
C20 C21 1.379(5) . yes
C20 C29 1.469(5) . yes
C21 C22 1.435(5) . yes
C22 C23 1.407(5) . yes
C22 C27 1.406(4) . yes
C23 C24 1.355(5) . yes
C24 C25 1.419(5) . yes
C25 C26 1.355(5) . yes
C26 C27 1.414(5) . yes
C27 C28 1.413(4) . yes
C31 C32 1.515(5) . yes
C31 C33 1.507(5) . yes
C34 C35 1.83(2) . yes
C34 C38 1.27(3) . yes
C34 C39 1.21(2) . yes
C35 C37 1.71(2) . yes
C35 C38 1.76(3) . yes
C35 C40 1.82(3) . yes
C36 C37 1.50(2) . yes
C36 C38 1.39(3) . yes
C36 C39 1.63(2) . yes
C37 C38 1.72(4) . yes
C37 C38 1.72(4) 3_656 yes
C38 C39 1.63(4) . yes
O3 H27 1.067 . no
O8 H28 1.224 . no
O9 H26 0.870 . no
C2 H1 0.950 . no
C2 H2 0.950 . no
C3 H3 0.950 . no
C7 H4 0.950 . no
C8 H5 0.950 . no
C9 H6 0.950 . no
C10 H7 0.950 . no
C15 H8 0.950 . no
C16 H9 0.950 . no
C16 H10 0.950 . no
C16 H11 0.950 . no
C18 H12 0.950 . no
C23 H13 0.950 . no
C24 H14 0.950 . no
C25 H15 0.950 . no
C26 H16 0.950 . no
C30 H17 0.950 . no
C30 H18 0.950 . no
C30 H19 0.950 . no
C32 H20 0.950 . no
C32 H21 0.950 . no
C32 H22 0.950 . no
C33 H23 0.950 . no
C33 H24 0.950 . no
C33 H25 0.950 . no

loop_
_geom_contact_atom_site_label_1
_geom_contact_atom_site_label_2
_geom_contact_distance
_geom_contact_site_symmetry_2
O1 C32 3.504(5) 1_565
O2 C30 3.421(4) 4_454
O2 O6 3.447(3) 4_464
O2 O8 3.523(3) 4_464
O3 C30 3.345(5) 4_464
O3 O7 3.464(4) 4_464
O4 C30 3.009(4) 4_454
O4 C29 3.307(4) 4_464
O4 O6 3.309(4) 4_464
O4 C20 3.586(4) 4_464
O6 C14 3.194(4) 4_565
O7 C23 3.488(4) 1_545
O8 O9 2.967(3) 2_655
O8 C33 3.264(4) 4_565
O8 C33 3.492(4) 2_655
O9 C21 3.333(4) 2_645
O9 C26 3.563(4) 1_545
C5 C32 3.417(5) 1_565
C6 C8 3.444(5) 2_545
C7 C8 3.580(5) 2_545
C18 C25 3.552(5) 1_545
C24 C26 3.544(5) 2_655
C25 C27 3.490(5) 2_655
C25 C26 3.547(5) 2_655
C35 C40 2.50(4) 3_666
C36 C40 3.17(4) 1_545

loop_
_geom_torsion_atom_site_label_1
_geom_torsion_atom_site_label_2
_geom_torsion_atom_site_label_3
_geom_torsion_atom_site_label_4
_geom_torsion
_geom_torsion_site_symmetry_1
_geom_torsion_site_symmetry_2
_geom_torsion_site_symmetry_3
_geom_torsion_site_symmetry_4
_geom_torsion_publ_flag
O1 C1 C2 C3 -61.5(3) 1_555 1_555 1_555 1_555 yes
O1 C1 C17 O5 -48.6(4) 1_555 1_555 1_555 1_555 yes
O1 C1 C17 C18 139.2(4) 1_555 1_555 1_555 1_555 yes
O1 C5 C4 C3 -1.2(5) 1_555 1_555 1_555 1_555 yes
O1 C5 C4 C13 179.9(3) 1_555 1_555 1_555 1_555 yes
O1 C5 C6 C7 0.8(5) 1_555 1_555 1_555 1_555 yes
O1 C5 C6 C11 -179.0(3) 1_555 1_555 1_555 1_555 yes
O2 C14 C13 C4 -10.7(5) 1_555 1_555 1_555 1_555 yes
O2 C14 C13 C12 168.1(3) 1_555 1_555 1_555 1_555 yes
O2 C15 C3 C2 -177.9(2) 1_555 1_555 1_555 1_555 yes
O2 C15 C3 C4 -56.1(3) 1_555 1_555 1_555 1_555 yes
O2 C15 C31 O9 173.4(2) 1_555 1_555 1_555 1_555 yes
O2 C15 C31 C32 -70.3(4) 1_555 1_555 1_555 1_555 yes
O2 C15 C31 C33 53.4(3) 1_555 1_555 1_555 1_555 yes
O3 C12 C11 C6 177.6(3) 1_555 1_555 1_555 1_555 yes
O3 C12 C11 C10 -3.1(5) 1_555 1_555 1_555 1_555 yes
O3 C12 C13 C4 -176.9(3) 1_555 1_555 1_555 1_555 yes
O3 C12 C13 C14 4.3(5) 1_555 1_555 1_555 1_555 yes
O4 C14 O2 C15 164.5(3) 1_555 1_555 1_555 1_555 yes
O4 C14 C13 C4 169.6(3) 1_555 1_555 1_555 1_555 yes
O4 C14 C13 C12 -11.6(5) 1_555 1_555 1_555 1_555 yes
O5 C17 C1 C2 70.5(4) 1_555 1_555 1_555 1_555 yes
O5 C17 C1 C16 -165.7(3) 1_555 1_555 1_555 1_555 yes
O5 C17 C18 C19 0.3(4) 1_555 1_555 1_555 1_555 yes
O5 C28 C19 C18 -1.2(4) 1_555 1_555 1_555 1_555 yes
O5 C28 C19 C20 177.6(3) 1_555 1_555 1_555 1_555 yes
O5 C28 C27 C22 -178.2(3) 1_555 1_555 1_555 1_555 yes
O5 C28 C27 C26 1.1(5) 1_555 1_555 1_555 1_555 yes
O6 C29 O7 C30 -2.9(5) 1_555 1_555 1_555 1_555 yes
O6 C29 C20 C19 177.3(3) 1_555 1_555 1_555 1_555 yes
O6 C29 C20 C21 -0.3(5) 1_555 1_555 1_555 1_555 yes
O7 C29 C20 C19 -2.3(5) 1_555 1_555 1_555 1_555 yes
O7 C29 C20 C21 -179.9(3) 1_555 1_555 1_555 1_555 yes
O8 C21 C20 C19 -178.0(3) 1_555 1_555 1_555 1_555 yes
O8 C21 C20 C29 -0.3(5) 1_555 1_555 1_555 1_555 yes
O8 C21 C22 C23 -3.3(5) 1_555 1_555 1_555 1_555 yes
O8 C21 C22 C27 177.5(3) 1_555 1_555 1_555 1_555 yes
O9 C31 C15 C3 -64.9(4) 1_555 1_555 1_555 1_555 yes
C1 O1 C5 C4 -10.7(5) 1_555 1_555 1_555 1_555 yes
C1 O1 C5 C6 172.2(3) 1_555 1_555 1_555 1_555 yes
C1 C2 C3 C4 48.2(4) 1_555 1_555 1_555 1_555 yes
C1 C2 C3 C15 170.4(3) 1_555 1_555 1_555 1_555 yes
C1 C17 O5 C28 -174.7(3) 1_555 1_555 1_555 1_555 yes
C1 C17 C18 C19 172.8(4) 1_555 1_555 1_555 1_555 yes
C2 C1 O1 C5 40.9(4) 1_555 1_555 1_555 1_555 yes
C2 C1 C17 C18 -101.7(4) 1_555 1_555 1_555 1_555 yes
C2 C3 C4 C5 -18.2(4) 1_555 1_555 1_555 1_555 yes
C2 C3 C4 C13 160.6(3) 1_555 1_555 1_555 1_555 yes
C2 C3 C15 C31 62.3(4) 1_555 1_555 1_555 1_555 yes
C3 C2 C1 C16 59.4(3) 1_555 1_555 1_555 1_555 yes
C3 C2 C1 C17 -178.3(3) 1_555 1_555 1_555 1_555 yes
C3 C4 C5 C6 175.7(3) 1_555 1_555 1_555 1_555 yes
C3 C4 C13 C12 -179.8(3) 1_555 1_555 1_555 1_555 yes
C3 C4 C13 C14 -1.0(5) 1_555 1_555 1_555 1_555 yes
C3 C15 O2 C14 49.5(4) 1_555 1_555 1_555 1_555 yes
C3 C15 C31 C32 51.3(4) 1_555 1_555 1_555 1_555 yes
C3 C15 C31 C33 175.0(3) 1_555 1_555 1_555 1_555 yes
C4 C3 C15 C31 -175.9(3) 1_555 1_555 1_555 1_555 yes
C4 C5 C6 C7 -176.4(3) 1_555 1_555 1_555 1_555 yes
C4 C5 C6 C11 3.8(5) 1_555 1_555 1_555 1_555 yes
C4 C13 C12 C11 4.2(5) 1_555 1_555 1_555 1_555 yes
C5 O1 C1 C16 -82.2(3) 1_555 1_555 1_555 1_555 yes
C5 O1 C1 C17 160.1(3) 1_555 1_555 1_555 1_555 yes
C5 C4 C3 C15 -144.6(3) 1_555 1_555 1_555 1_555 yes
C5 C4 C13 C12 -0.9(5) 1_555 1_555 1_555 1_555 yes
C5 C4 C13 C14 177.9(3) 1_555 1_555 1_555 1_555 yes
C5 C6 C7 C8 178.9(3) 1_555 1_555 1_555 1_555 yes
C5 C6 C11 C10 -179.8(3) 1_555 1_555 1_555 1_555 yes
C5 C6 C11 C12 -0.4(5) 1_555 1_555 1_555 1_555 yes
C6 C5 C4 C13 -3.1(5) 1_555 1_555 1_555 1_555 yes
C6 C7 C8 C9 0.9(5) 1_555 1_555 1_555 1_555 yes
C6 C11 C10 C9 0.9(5) 1_555 1_555 1_555 1_555 yes
C6 C11 C12 C13 -3.5(5) 1_555 1_555 1_555 1_555 yes
C7 C6 C11 C10 0.4(5) 1_555 1_555 1_555 1_555 yes
C7 C6 C11 C12 179.7(3) 1_555 1_555 1_555 1_555 yes
C7 C8 C9 C10 0.4(6) 1_555 1_555 1_555 1_555 yes
C8 C7 C6 C11 -1.3(5) 1_555 1_555 1_555 1_555 yes
C8 C9 C10 C11 -1.3(6) 1_555 1_555 1_555 1_555 yes
C9 C10 C11 C12 -178.4(4) 1_555 1_555 1_555 1_555 yes
C10 C11 C12 C13 175.9(3) 1_555 1_555 1_555 1_555 yes
C11 C12 C13 C14 -174.6(3) 1_555 1_555 1_555 1_555 yes
C13 C4 C3 C15 34.3(4) 1_555 1_555 1_555 1_555 yes
C13 C14 O2 C15 -15.2(4) 1_555 1_555 1_555 1_555 yes
C14 O2 C15 C31 176.4(3) 1_555 1_555 1_555 1_555 yes
C16 C1 C17 C18 22.2(5) 1_555 1_555 1_555 1_555 yes
C17 O5 C28 C19 1.3(4) 1_555 1_555 1_555 1_555 yes
C17 O5 C28 C27 -177.8(3) 1_555 1_555 1_555 1_555 yes
C17 C18 C19 C20 -177.9(4) 1_555 1_555 1_555 1_555 yes
C17 C18 C19 C28 0.5(4) 1_555 1_555 1_555 1_555 yes
C18 C17 O5 C28 -1.0(4) 1_555 1_555 1_555 1_555 yes
C18 C19 C20 C21 179.3(4) 1_555 1_555 1_555 1_555 yes
C18 C19 C20 C29 1.6(6) 1_555 1_555 1_555 1_555 yes
C18 C19 C28 C27 178.0(3) 1_555 1_555 1_555 1_555 yes
C19 C20 C21 C22 1.5(5) 1_555 1_555 1_555 1_555 yes
C19 C28 C27 C22 2.8(5) 1_555 1_555 1_555 1_555 yes
C19 C28 C27 C26 -177.9(3) 1_555 1_555 1_555 1_555 yes
C20 C19 C28 C27 -3.3(5) 1_555 1_555 1_555 1_555 yes
C20 C21 C22 C23 177.1(3) 1_555 1_555 1_555 1_555 yes
C20 C21 C22 C27 -2.0(5) 1_555 1_555 1_555 1_555 yes
C20 C29 O7 C30 176.7(3) 1_555 1_555 1_555 1_555 yes
C21 C20 C19 C28 1.0(5) 1_555 1_555 1_555 1_555 yes
C21 C22 C23 C24 -179.6(4) 1_555 1_555 1_555 1_555 yes
C21 C22 C27 C26 -179.4(3) 1_555 1_555 1_555 1_555 yes
C21 C22 C27 C28 -0.1(5) 1_555 1_555 1_555 1_555 yes
C22 C21 C20 C29 179.2(3) 1_555 1_555 1_555 1_555 yes
C22 C23 C24 C25 -0.3(6) 1_555 1_555 1_555 1_555 yes
C22 C27 C26 C25 -1.5(5) 1_555 1_555 1_555 1_555 yes
C23 C22 C27 C26 1.4(5) 1_555 1_555 1_555 1_555 yes
C23 C22 C27 C28 -179.2(3) 1_555 1_555 1_555 1_555 yes
C23 C24 C25 C26 0.2(6) 1_555 1_555 1_555 1_555 yes
C24 C23 C22 C27 -0.5(5) 1_555 1_555 1_555 1_555 yes
C24 C25 C26 C27 0.7(5) 1_555 1_555 1_555 1_555 yes
C25 C26 C27 C28 179.2(3) 1_555 1_555 1_555 1_555 yes
C28 C19 C20 C29 -176.6(3) 1_555 1_555 1_555 1_555 yes
C34 C35 C37 C36 -20(1) 1_555 1_555 1_555 1_555 yes
C34 C35 C37 C36 159(1) 1_555 1_555 1_555 3_656 yes
C34 C35 C37 C38 18(1) 1_555 1_555 1_555 1_555 yes
C34 C35 C37 C38 -161(1) 1_555 1_555 1_555 3_656 yes
C34 C35 C38 C36 -109(3) 1_555 1_555 1_555 1_555 yes
C34 C35 C38 C37 -151(2) 1_555 1_555 1_555 1_555 yes
C34 C35 C38 C39 -44(1) 1_555 1_555 1_555 1_555 yes
C34 C38 C35 C37 151(2) 1_555 1_555 1_555 1_555 yes
C34 C38 C35 C40 1(3) 1_555 1_555 1_555 1_555 yes
C34 C38 C36 C37 -118(2) 1_555 1_555 1_555 1_555 yes
C34 C38 C36 C39 12(2) 1_555 1_555 1_555 1_555 yes
C34 C38 C37 C35 -32(2) 1_555 1_555 1_555 1_555 yes
C34 C38 C37 C35 147(2) 1_555 1_555 1_555 3_656 yes
C34 C38 C37 C36 93(3) 1_555 1_555 1_555 1_555 yes
C34 C38 C37 C36 -86(3) 1_555 1_555 1_555 3_656 yes
C34 C38 C39 C36 -163(2) 1_555 1_555 1_555 1_555 yes
C34 C39 C36 C37 40(2) 1_555 1_555 1_555 1_555 yes
C34 C39 C36 C38 -12(2) 1_555 1_555 1_555 1_555 yes
C34 C39 C38 C35 65(1) 1_555 1_555 1_555 1_555 yes
C34 C39 C38 C36 163(2) 1_555 1_555 1_555 1_555 yes
C34 C39 C38 C37 123(2) 1_555 1_555 1_555 1_555 yes
C35 C34 C38 C36 91(2) 1_555 1_555 1_555 1_555 yes
C35 C34 C38 C37 29(2) 1_555 1_555 1_555 1_555 yes
C35 C34 C38 C39 107(1) 1_555 1_555 1_555 1_555 yes
C35 C34 C39 C36 -50(1) 1_555 1_555 1_555 1_555 yes
C35 C34 C39 C38 -63(1) 1_555 1_555 1_555 1_555 yes
C35 C37 C36 C38 45(1) 1_555 1_555 1_555 1_555 yes
C35 C37 C36 C39 -3(1) 1_555 1_555 1_555 1_555 yes
C35 C37 C36 C38 134(1) 1_555 1_555 3_656 3_656 yes
C35 C37 C36 C39 -176(1) 1_555 1_555 3_656 3_656 yes
C35 C37 C38 C36 -126(2) 1_555 1_555 1_555 1_555 yes
C35 C37 C38 C39 -81(1) 1_555 1_555 1_555 1_555 yes
C35 C37 C38 C36 -53(2) 1_555 1_555 3_656 3_656 yes
C35 C37 C38 C39 -98(1) 1_555 1_555 3_656 3_656 yes
C35 C38 C34 C39 -107(1) 1_555 1_555 1_555 1_555 yes
C35 C38 C36 C37 -44(1) 1_555 1_555 1_555 1_555 yes
C35 C38 C36 C39 86(1) 1_555 1_555 1_555 1_555 yes
C35 C38 C37 C36 126(2) 1_555 1_555 1_555 1_555 yes
C35 C38 C37 C36 -53(2) 1_555 1_555 1_555 3_656 yes
C35 C38 C39 C36 -98(2) 1_555 1_555 1_555 1_555 yes
C36 C37 C35 C38 -38(1) 1_555 1_555 1_555 1_555 yes
C36 C37 C35 C40 70(3) 1_555 1_555 1_555 1_555 yes
C36 C37 C35 C38 -141(1) 1_555 1_555 3_656 3_656 yes
C36 C37 C35 C40 109(3) 1_555 1_555 3_656 3_656 yes
C36 C37 C38 C39 44(1) 1_555 1_555 1_555 1_555 yes
C36 C37 C38 C39 135(1) 1_555 1_555 3_656 3_656 yes
C36 C38 C34 C39 -15(2) 1_555 1_555 1_555 1_555 yes
C36 C38 C35 C37 42(1) 1_555 1_555 1_555 1_555 yes
C36 C38 C35 C40 -107(2) 1_555 1_555 1_555 1_555 yes
C36 C39 C34 C38 12(2) 1_555 1_555 1_555 1_555 yes
C36 C39 C38 C37 -40(1) 1_555 1_555 1_555 1_555 yes
C37 C35 C34 C38 -24(2) 1_555 1_555 1_555 1_555 yes
C37 C35 C34 C39 51(1) 1_555 1_555 1_555 1_555 yes
C37 C35 C38 C39 107(1) 1_555 1_555 1_555 1_555 yes
C37 C35 C34 C38 24(2) 1_555 3_656 3_656 3_656 yes
C37 C35 C34 C39 -51(1) 1_555 3_656 3_656 3_656 yes
C37 C35 C38 C39 -107(1) 1_555 3_656 3_656 3_656 yes
C37 C36 C38 C39 -131(1) 1_555 1_555 1_555 1_555 yes
C37 C36 C39 C38 53(1) 1_555 1_555 1_555 1_555 yes
C37 C36 C38 C39 131(1) 1_555 3_656 3_656 3_656 yes
C37 C38 C34 C39 -78(2) 1_555 1_555 1_555 1_555 yes
C37 C38 C35 C40 -150(1) 1_555 1_555 1_555 1_555 yes
C37 C38 C36 C39 131(1) 1_555 1_555 1_555 1_555 yes
C37 C38 C34 C39 78(2) 1_555 3_656 3_656 3_656 yes
C37 C38 C35 C40 150(1) 1_555 3_656 3_656 3_656 yes
C37 C38 C36 C39 -131(1) 1_555 3_656 3_656 3_656 yes
C38 C34 C35 C40 -178(2) 1_555 1_555 1_555 1_555 yes
C38 C35 C34 C39 75(2) 1_555 1_555 1_555 1_555 yes
C38 C37 C35 C40 109(4) 1_555 1_555 1_555 1_555 yes
C38 C37 C35 C40 70(4) 1_555 1_555 3_656 3_656 yes
C38 C37 C36 C39 -49(2) 1_555 1_555 1_555 1_555 yes
C38 C37 C36 C39 -130(2) 1_555 1_555 3_656 3_656 yes
C39 C34 C35 C40 -103(1) 1_555 1_555 1_555 1_555 yes
C39 C38 C35 C40 -42(2) 1_555 1_555 1_555 1_555 yes
